data_1536073
loop_
_publ_author_name
'Cleary, D.A.'
'Twamley, B.'

_publ_section_title
;
 Synthesis and structure of a new layered phase in the lanthanide
 thiophosphates: Lu P S4
;
_journal_name_full 'Inorganica Chimica Acta'
_journal_page_first 183
_journal_page_last 186
_journal_volume 353
_journal_year 2003
_chemical_formula_sum 'Lu P S4'
_chemical_name_systematic 'Lu (P S4)'
_space_group_IT_number 14
_symmetry_space_group_name_Hall '-P 2yn'
_symmetry_space_group_name_H-M 'P 1 21/n 1'
_cell_angle_alpha 90
_cell_angle_beta 97.62
_cell_angle_gamma 90
_cell_formula_units_Z 4
_cell_length_a 8.1373
_cell_length_b 6.425
_cell_length_c 10.6289
_cell_volume 550.795
_citation_journal_id_ASTM ICHAA3
_cod_data_source_file Cleary_ICHAA3_2003_876.cif
_cod_data_source_block Lu1P1S4
_cod_original_cell_volume 550.7945
_cod_original_sg_symbol_Hall '-P 2ybc (x-z,y,z)'
_cod_original_formula_sum 'Lu1 P1 S4'
_cod_database_code 1536073

loop_
_symmetry_equiv_pos_as_xyz
x,y,z
-x+1/2,y+1/2,-z+1/2
-x,-y,-z
x-1/2,-y-1/2,z-1/2

loop_
_atom_site_label
_atom_site_type_symbol
_atom_site_fract_x
_atom_site_fract_y
_atom_site_fract_z
_atom_site_occupancy
_atom_site_U_iso_or_equiv
P1 P+5 0.23611 0.2734 0.53379 1 0.0
S4 S-2 0.38424 0.0513 0.62939 1 0.0
Lu1 Lu+3 -0.10444 0.17711 0.334075 1 0.0
S2 S-2 0.21955 0.2546 0.34476 1 0.0
S3 S-2 0.3441 0.5432 0.60835 1 0.0
S1 S-2 0.00383 0.2347 0.58927 1 0.0
